data_8101025
loop_
_publ_author_name
'Demy'anov, Piotr'
'Marsch, Michael'
'Harms, Klaus'
'Boche, Gernot'

_publ_section_title
;
Crystal structure of (2PMDETA)-dilithium-1-(cyclononatetraenyl)-enolate, 
C~29~H~56~Li~2~N~6~O
;
_journal_issue 3
_journal_name_full 'Zeitschrift f\"ur Kristallographie - New Crystal Structures'
_journal_page_first 423
_journal_page_last 424
_journal_paper_doi 10.1524/ncrs.2001.216.14.445
_journal_volume 216
_journal_year 2001
_chemical_formula_moiety 'C29 H56 Li2 N6 O'
_chemical_formula_sum 'C29 H56 Li2 N6 O'
_chemical_formula_weight 518.68
_space_group_IT_number 14
_symmetry_cell_setting monoclinic
_symmetry_space_group_name_Hall '-P 2yn'
_symmetry_space_group_name_H-M 'P 1 21/n 1'
_cell_angle_alpha 90.00
_cell_angle_beta 98.707(5)
_cell_angle_gamma 90.00
_cell_formula_units_Z 4
_cell_length_a 8.9363(4)
_cell_length_b 22.9584(15)
_cell_length_c 15.9613(8)
_cell_measurement_temperature 193(2)
_cell_volume 3236.9(3)
_diffrn_ambient_temperature 193(2)
_exptl_crystal_density_diffrn 1.064
_refine_ls_R_factor_gt 0.038
_refine_ls_wR_factor_gt 0.092
_cod_depositor_comments
;
The following automatic conversions were performed:
'_symmetry_cell_setting' value 'Monoclinic' changed to 'monoclinic'
according to '/home/saulius/struct/CIF-dictionaries/cif_core.dic'
dictionary named 'cif_core.dic' version 2.4.1 from 2010-06-29.

Automatic conversion script
Id: cif_fix_enum 1527 2010-12-29 10:47:43Z saulius 
;
_cod_original_sg_symbol_H-M 'P 21/n'
_cod_database_code 8101025

loop_
_symmetry_equiv_pos_as_xyz
'x, y, z'
'-x+1/2, y+1/2, -z+1/2'
'-x, -y, -z'
'x-1/2, -y-1/2, z-1/2'

loop_
_atom_site_label
_atom_site_type_symbol
_atom_site_fract_x
_atom_site_fract_y
_atom_site_fract_z
_atom_site_U_iso_or_equiv
_atom_site_adp_type
_atom_site_occupancy
_atom_site_symmetry_multiplicity
_atom_site_calc_flag
_atom_site_refinement_flags
_atom_site_disorder_assembly
_atom_site_disorder_group
O1 O 1.34773(13) 0.11859(4) 0.84315(7) 0.0388(3) Uani 1 4 d . . .
C1 C 1.55486(18) 0.18604(6) 0.88575(10) 0.0324(4) Uani 1 4 d . . .
C2 C 1.5153(2) 0.21558(7) 0.80842(10) 0.0358(4) Uani 1 4 d . . .
C3 C 1.5390(2) 0.26828(7) 0.76783(12) 0.0419(4) Uani 1 4 d . . .
C4 C 1.6113(2) 0.32199(7) 0.78422(13) 0.0484(5) Uani 1 4 d . . .
C5 C 1.6933(2) 0.35242(8) 0.85060(15) 0.0555(6) Uani 1 4 d . . .
C6 C 1.7501(2) 0.34550(9) 0.93553(16) 0.0589(6) Uani 1 4 d . . .
C7 C 1.7582(2) 0.30362(9) 0.99878(14) 0.0537(5) Uani 1 4 d . . .
C8 C 1.7159(2) 0.24570(8) 1.01012(12) 0.0444(4) Uani 1 4 d . . .
C9 C 1.6381(2) 0.19967(7) 0.96549(11) 0.0383(4) Uani 1 4 d . . .
C10 C 1.4913(2) 0.12421(6) 0.88085(9) 0.0356(4) Uani 1 4 d . . .
C11 C 1.5767(3) 0.07827(7) 0.91229(12) 0.0479(5) Uani 1 4 d . . .
H2 H 1.452(2) 0.1910(7) 0.7693(11) 0.044(5) Uiso 1 4 d . . .
H3 H 1.491(2) 0.2675(7) 0.7091(12) 0.049(5) Uiso 1 4 d . . .
H4 H 1.598(2) 0.3440(8) 0.7312(12) 0.054(5) Uiso 1 4 d . . .
H5 H 1.717(3) 0.3900(10) 0.8308(13) 0.076(7) Uiso 1 4 d . . .
H6 H 1.799(2) 0.3801(9) 0.9565(12) 0.069(6) Uiso 1 4 d . . .
H7 H 1.812(2) 0.3163(8) 1.0511(13) 0.059(6) Uiso 1 4 d . . .
H8 H 1.750(2) 0.2332(7) 1.0688(12) 0.049(5) Uiso 1 4 d . . .
H9 H 1.6406(18) 0.1678(7) 1.0010(10) 0.036(4) Uiso 1 4 d . . .
H11 H 1.528(2) 0.0376(9) 0.9116(11) 0.064(6) Uiso 1 4 d . . .
H112 H 1.690(2) 0.0831(8) 0.9348(12) 0.057(6) Uiso 1 4 d . . .
Li1 Li 1.3362(3) 0.05127(11) 0.77433(17) 0.0423(7) Uani 1 4 d . . .
Li2 Li 1.2457(3) 0.18481(11) 0.88710(16) 0.0393(6) Uani 1 4 d . . .
N1 N 1.51262(17) 0.02851(6) 0.69892(9) 0.0465(4) Uani 1 4 d . . .
N2 N 1.18521(18) 0.02433(6) 0.64713(9) 0.0455(4) Uani 1 4 d . . .
N3 N 1.21680(18) -0.01818(6) 0.82554(9) 0.0460(4) Uani 1 4 d . . .
N4 N 1.04708(17) 0.20357(6) 0.79804(9) 0.0422(3) Uani 1 4 d . . .
N5 N 1.21898(16) 0.27922(5) 0.92280(8) 0.0380(3) Uani 1 4 d . . .
N6 N 1.20863(17) 0.16860(6) 1.01824(9) 0.0422(3) Uani 1 4 d . . .
C20 C 1.4430(2) -0.00870(8) 0.62871(12) 0.0547(5) Uani 1 4 d . . .
H20A H 1.4303 -0.0485 0.6506 0.066 Uiso 1 4 calc R . .
H20B H 1.5121 -0.0113 0.5859 0.066 Uiso 1 4 calc R . .
C21 C 1.2913(2) 0.01340(8) 0.58654(11) 0.0558(5) Uani 1 4 d . . .
H21A H 1.3063 0.0500 0.5561 0.067 Uiso 1 4 calc R . .
H21B H 1.2460 -0.0156 0.5442 0.067 Uiso 1 4 calc R . .
C22 C 1.1216(2) -0.03113(8) 0.67383(12) 0.0558(5) Uani 1 4 d . . .
H22A H 1.1964 -0.0627 0.6721 0.067 Uiso 1 4 calc R . .
H22B H 1.0296 -0.0412 0.6337 0.067 Uiso 1 4 calc R . .
C23 C 1.0822(2) -0.02667(8) 0.76192(12) 0.0550(5) Uani 1 4 d . . .
H23A H 1.0119 0.0064 0.7644 0.066 Uiso 1 4 calc R . .
H23B H 1.0296 -0.0627 0.7752 0.066 Uiso 1 4 calc R . .
C24 C 1.0628(2) 0.06241(8) 0.60694(12) 0.0586(5) Uani 1 4 d . . .
H24A H 0.9897 0.0687 0.6460 0.088 Uiso 1 4 calc R . .
H24B H 1.0118 0.0440 0.5549 0.088 Uiso 1 4 calc R . .
H24C H 1.1053 0.0999 0.5930 0.088 Uiso 1 4 calc R . .
C25 C 1.6509(3) -0.00025(10) 0.74105(14) 0.0697(6) Uani 1 4 d . . .
H25A H 1.6986 0.0240 0.7881 0.105 Uiso 1 4 calc R . .
H25B H 1.7213 -0.0057 0.7003 0.105 Uiso 1 4 calc R . .
H25C H 1.6248 -0.0382 0.7628 0.105 Uiso 1 4 calc R . .
C26 C 1.5546(3) 0.08555(8) 0.66831(14) 0.0632(6) Uani 1 4 d . . .
H26A H 1.6092 0.1079 0.7156 0.095 Uiso 1 4 calc R . .
H26B H 1.4629 0.1067 0.6442 0.095 Uiso 1 4 calc R . .
H26C H 1.6196 0.0802 0.6247 0.095 Uiso 1 4 calc R . .
C27 C 1.3020(3) -0.07249(8) 0.84286(14) 0.0672(6) Uani 1 4 d . . .
H27A H 1.3881 -0.0658 0.8877 0.101 Uiso 1 4 calc R . .
H27B H 1.3391 -0.0855 0.7913 0.101 Uiso 1 4 calc R . .
H27C H 1.2359 -0.1024 0.8612 0.101 Uiso 1 4 calc R . .
C28 C 1.1707(3) 0.00222(8) 0.90555(12) 0.0627(6) Uani 1 4 d . . .
H28A H 1.2606 0.0067 0.9486 0.094 Uiso 1 4 calc R . .
H28B H 1.1021 -0.0263 0.9251 0.094 Uiso 1 4 calc R . .
H28C H 1.1189 0.0398 0.8961 0.094 Uiso 1 4 calc R . .
C30 C 0.9846(2) 0.25997(7) 0.82091(12) 0.0502(5) Uani 1 4 d . . .
H30A H 0.9198 0.2536 0.8652 0.060 Uiso 1 4 calc R . .
H30B H 0.9205 0.2765 0.7705 0.060 Uiso 1 4 calc R . .
C31 C 1.1085(2) 0.30297(7) 0.85328(12) 0.0488(5) Uani 1 4 d . . .
H31A H 1.1622 0.3144 0.8059 0.059 Uiso 1 4 calc R . .
H31B H 1.0620 0.3384 0.8734 0.059 Uiso 1 4 calc R . .
C32 C 1.1533(2) 0.27377(7) 1.00148(11) 0.0447(4) Uani 1 4 d . . .
H32A H 1.0442 0.2644 0.9875 0.054 Uiso 1 4 calc R . .
H32B H 1.1629 0.3114 1.0322 0.054 Uiso 1 4 calc R . .
C33 C 1.2320(2) 0.22672(7) 1.05759(11) 0.0473(4) Uani 1 4 d . . .
H33A H 1.3419 0.2352 1.0691 0.057 Uiso 1 4 calc R . .
H33B H 1.1930 0.2267 1.1124 0.057 Uiso 1 4 calc R . .
C34 C 1.3536(2) 0.31652(7) 0.93760(12) 0.0495(5) Uani 1 4 d . . .
H34A H 1.3248 0.3554 0.9550 0.074 Uiso 1 4 calc R . .
H34B H 1.3981 0.3196 0.8853 0.074 Uiso 1 4 calc R . .
H34C H 1.4278 0.2995 0.9824 0.074 Uiso 1 4 calc R . .
C35 C 0.9247(2) 0.16017(8) 0.78569(13) 0.0617(5) Uani 1 4 d . . .
H35A H 0.8768 0.1580 0.8369 0.093 Uiso 1 4 calc R . .
H35B H 0.9666 0.1220 0.7745 0.093 Uiso 1 4 calc R . .
H35C H 0.8492 0.1716 0.7374 0.093 Uiso 1 4 calc R . .
C36 C 1.1124(2) 0.20833(9) 0.71922(11) 0.0550(5) Uani 1 4 d . . .
H36A H 1.1909 0.2385 0.7257 0.083 Uiso 1 4 calc R . .
H36B H 1.0327 0.2188 0.6725 0.083 Uiso 1 4 calc R . .
H36C H 1.1572 0.1709 0.7069 0.083 Uiso 1 4 calc R . .
C37 C 1.0542(2) 0.14772(8) 1.02081(12) 0.0541(5) Uani 1 4 d . . .
H37A H 1.0386 0.1431 1.0799 0.081 Uiso 1 4 calc R . .
H37B H 1.0395 0.1101 0.9917 0.081 Uiso 1 4 calc R . .
H37C H 0.9813 0.1760 0.9925 0.081 Uiso 1 4 calc R . .
C38 C 1.3167(3) 0.12754(9) 1.06494(12) 0.0592(5) Uani 1 4 d . . .
H38A H 1.4202 0.1413 1.0637 0.089 Uiso 1 4 calc R . .
H38B H 1.3036 0.0890 1.0384 0.089 Uiso 1 4 calc R . .
H38C H 1.2984 0.1250 1.1238 0.089 Uiso 1 4 calc R . .

loop_
_atom_site_aniso_label
_atom_site_aniso_U_11
_atom_site_aniso_U_22
_atom_site_aniso_U_33
_atom_site_aniso_U_23
_atom_site_aniso_U_13
_atom_site_aniso_U_12
O1 0.0362(8) 0.0335(6) 0.0466(6) -0.0026(5) 0.0063(5) -0.0026(5)
C1 0.0286(10) 0.0302(8) 0.0398(9) -0.0016(6) 0.0101(7) 0.0012(6)
C2 0.0337(11) 0.0336(8) 0.0408(9) -0.0031(7) 0.0084(7) 0.0006(7)
C3 0.0436(12) 0.0411(10) 0.0435(10) 0.0065(7) 0.0150(8) 0.0054(8)
C4 0.0510(13) 0.0362(9) 0.0641(12) 0.0094(9) 0.0282(10) 0.0060(8)
C5 0.0534(14) 0.0320(10) 0.0893(17) -0.0039(10) 0.0378(12) -0.0015(8)
C6 0.0473(14) 0.0442(11) 0.0918(17) -0.0289(12) 0.0316(12) -0.0134(9)
C7 0.0344(12) 0.0620(13) 0.0661(13) -0.0312(11) 0.0120(10) -0.0073(9)
C8 0.0310(11) 0.0589(11) 0.0430(10) -0.0117(9) 0.0052(8) 0.0030(8)
C9 0.0321(11) 0.0412(9) 0.0423(9) 0.0014(8) 0.0078(8) 0.0034(7)
C10 0.0371(11) 0.0337(8) 0.0366(8) -0.0009(7) 0.0074(7) 0.0020(7)
C11 0.0514(14) 0.0361(10) 0.0553(11) 0.0025(8) 0.0051(10) 0.0058(9)
Li1 0.0463(19) 0.0337(14) 0.0471(16) -0.0004(12) 0.0078(13) -0.0017(12)
Li2 0.0382(18) 0.0426(15) 0.0369(14) 0.0023(11) 0.0056(12) 0.0039(12)
N1 0.0443(10) 0.0444(8) 0.0508(9) -0.0062(7) 0.0075(7) 0.0017(7)
N2 0.0513(11) 0.0408(7) 0.0434(8) -0.0006(6) 0.0035(7) -0.0050(7)
N3 0.0533(11) 0.0369(7) 0.0467(8) 0.0028(6) 0.0042(7) -0.0051(6)
N4 0.0362(9) 0.0469(8) 0.0442(8) -0.0037(6) 0.0075(6) 0.0041(6)
N5 0.0306(9) 0.0362(7) 0.0493(8) 0.0012(6) 0.0133(6) 0.0003(6)
N6 0.0408(10) 0.0438(8) 0.0433(8) 0.0032(6) 0.0103(7) 0.0028(6)
C20 0.0640(15) 0.0523(11) 0.0494(11) -0.0103(8) 0.0135(10) 0.0001(9)
C21 0.0677(15) 0.0574(11) 0.0423(10) -0.0056(8) 0.0080(10) -0.0056(10)
C22 0.0638(15) 0.0456(10) 0.0557(12) -0.0050(8) 0.0020(10) -0.0190(9)
C23 0.0507(14) 0.0514(11) 0.0617(12) 0.0037(9) 0.0040(10) -0.0157(9)
C24 0.0604(15) 0.0577(11) 0.0522(11) -0.0022(9) -0.0091(10) 0.0026(10)
C25 0.0568(16) 0.0725(14) 0.0789(15) -0.0104(11) 0.0076(12) 0.0235(11)
C26 0.0701(16) 0.0478(11) 0.0760(14) -0.0019(10) 0.0250(12) -0.0078(10)
C27 0.0819(18) 0.0459(11) 0.0731(14) 0.0146(10) 0.0097(12) 0.0084(10)
C28 0.0762(17) 0.0571(12) 0.0582(12) 0.0013(10) 0.0217(11) -0.0089(11)
C30 0.0398(12) 0.0517(10) 0.0582(11) -0.0023(9) 0.0040(9) 0.0139(8)
C31 0.0480(13) 0.0382(9) 0.0608(12) 0.0048(8) 0.0100(9) 0.0107(8)
C32 0.0401(12) 0.0429(9) 0.0539(10) -0.0069(8) 0.0164(8) 0.0006(8)
C33 0.0475(13) 0.0561(11) 0.0395(9) -0.0047(8) 0.0106(8) -0.0046(8)
C34 0.0408(12) 0.0398(9) 0.0714(13) -0.0035(8) 0.0192(9) -0.0050(8)
C35 0.0527(15) 0.0642(12) 0.0673(13) -0.0114(10) 0.0065(10) -0.0075(10)
C36 0.0457(13) 0.0758(13) 0.0424(10) 0.0017(9) 0.0029(9) 0.0092(10)
C37 0.0509(14) 0.0545(11) 0.0592(12) 0.0014(9) 0.0162(9) -0.0057(9)
C38 0.0640(16) 0.0629(12) 0.0518(11) 0.0149(9) 0.0124(10) 0.0162(10)

loop_
_geom_bond_atom_site_label_1
_geom_bond_atom_site_label_2
_geom_bond_distance
_geom_bond_site_symmetry_2
_geom_bond_publ_flag
O1 C10 1.338(2) . ?
O1 Li1 1.890(3) . ?
O1 Li2 1.957(3) . ?
C1 C2 1.406(2) . ?
C1 C9 1.409(2) . ?
C1 C10 1.527(2) . ?
C1 Li2 2.767(3) . ?
C2 C3 1.404(2) . ?
C2 H2 0.960(17) . ?
C3 C4 1.398(2) . ?
C3 H3 0.971(18) . ?
C4 C5 1.383(3) . ?
C4 H4 0.977(18) . ?
C5 C6 1.383(3) . ?
C5 H5 0.95(2) . ?
C6 C7 1.388(3) . ?
C6 H6 0.94(2) . ?
C7 C8 1.401(3) . ?
C7 H7 0.94(2) . ?
C8 C9 1.399(2) . ?
C8 H8 0.982(18) . ?
C9 H9 0.924(16) . ?
C10 C11 1.353(2) . ?
C10 Li2 2.613(3) . ?
C10 Li1 2.627(3) . ?
C11 H11 1.03(2) . ?
C11 H112 1.03(2) . ?
Li1 N3 2.148(3) . ?
Li1 N1 2.186(3) . ?
Li1 N2 2.345(3) . ?
Li2 N4 2.143(3) . ?
Li2 N6 2.200(3) . ?
Li2 N5 2.263(3) . ?
N1 C26 1.466(2) . ?
N1 C20 1.470(2) . ?
N1 C25 1.471(3) . ?
N2 C24 1.469(2) . ?
N2 C21 1.475(2) . ?
N2 C22 1.483(2) . ?
N3 C23 1.465(2) . ?
N3 C27 1.465(2) . ?
N3 C28 1.476(2) . ?
N4 C36 1.469(2) . ?
N4 C35 1.470(2) . ?
N4 C30 1.477(2) . ?
N5 C34 1.466(2) . ?
N5 C32 1.470(2) . ?
N5 C31 1.474(2) . ?
N6 C37 1.467(2) . ?
N6 C38 1.469(2) . ?
N6 C33 1.476(2) . ?
C20 C21 1.507(3) . ?
C20 H20A 0.9900 . ?
C20 H20B 0.9900 . ?
C21 H21A 0.9900 . ?
C21 H21B 0.9900 . ?
C22 C23 1.504(3) . ?
C22 H22A 0.9900 . ?
C22 H22B 0.9900 . ?
C23 H23A 0.9900 . ?
C23 H23B 0.9900 . ?
C24 H24A 0.9800 . ?
C24 H24B 0.9800 . ?
C24 H24C 0.9800 . ?
C25 H25A 0.9800 . ?
C25 H25B 0.9800 . ?
C25 H25C 0.9800 . ?
C26 H26A 0.9800 . ?
C26 H26B 0.9800 . ?
C26 H26C 0.9800 . ?
C27 H27A 0.9800 . ?
C27 H27B 0.9800 . ?
C27 H27C 0.9800 . ?
C28 H28A 0.9800 . ?
C28 H28B 0.9800 . ?
C28 H28C 0.9800 . ?
C30 C31 1.515(3) . ?
C30 H30A 0.9900 . ?
C30 H30B 0.9900 . ?
C31 H31A 0.9900 . ?
C31 H31B 0.9900 . ?
C32 C33 1.508(2) . ?
C32 H32A 0.9900 . ?
C32 H32B 0.9900 . ?
C33 H33A 0.9900 . ?
C33 H33B 0.9900 . ?
C34 H34A 0.9800 . ?
C34 H34B 0.9800 . ?
C34 H34C 0.9800 . ?
C35 H35A 0.9800 . ?
C35 H35B 0.9800 . ?
C35 H35C 0.9800 . ?
C36 H36A 0.9800 . ?
C36 H36B 0.9800 . ?
C36 H36C 0.9800 . ?
C37 H37A 0.9800 . ?
C37 H37B 0.9800 . ?
C37 H37C 0.9800 . ?
C38 H38A 0.9800 . ?
C38 H38B 0.9800 . ?
C38 H38C 0.9800 . ?
